data_7214124
loop_
_publ_author_name
'Hern\'andez, Jos\'e G.'
'Macdonald, Neil A. J.'
'Mottillo, Cristina'
'Butler, Ian S.'
'Fri\<s\<ci\'c, Tomislav'

_publ_section_title
;
 A mechanochemical strategy for oxidative addition: remarkable yields and
 stereoselectivity in the halogenation of organometallic Re(i) complexes
;
_journal_issue 3
_journal_name_full 'Green Chemistry'
_journal_page_first 1087
_journal_paper_doi 10.1039/c3gc42104j
_journal_volume 16
_journal_year 2014
_chemical_formula_moiety 'C7 H5 Cl2 O2 Re'
_chemical_formula_sum 'C7 H5 Cl2 O2 Re'
_chemical_formula_weight 378.21
_chemical_name_common lat-CpRe(CO)2Cl2
_chemical_name_systematic
;
 lat-cyclopentadienyldichlorodicarbonyl Re(III)
;
_space_group_crystal_system monoclinic
_space_group_IT_number 11
_space_group_name_Hall '-P 2yb'
_space_group_name_H-M_alt 'P 1 21/m 1'
_symmetry_space_group_name_Hall '-P 2yb'
_symmetry_space_group_name_H-M 'P 1 21/m 1'
_atom_sites_solution_hydrogens geom
_audit_creation_method SHELXL-2013
_cell_angle_alpha 90
_cell_angle_beta 106.9320(10)
_cell_angle_gamma 90
_cell_formula_units_Z 2
_cell_length_a 6.2456(9)
_cell_length_b 12.2155(17)
_cell_length_c 6.2656(9)
_cell_measurement_reflns_used 4509
_cell_measurement_temperature 293(2)
_cell_measurement_theta_max 28.23
_cell_measurement_theta_min 3.34
_cell_volume 457.30(11)
_computing_cell_refinement 'Bruker SAINT'
_computing_data_collection 'Bruker APEX2'
_computing_data_reduction 'Bruker SAINT'
_computing_molecular_graphics 'Bruker SHELXTL'
_computing_publication_material 'Bruker SHELXTL'
_computing_structure_refinement 'SHELXL-2013 (Sheldrick, 2013)'
_computing_structure_solution 'SHELXS-2013 (Sheldrick, 2013)'
_diffrn_ambient_temperature 293(2)
_diffrn_measured_fraction_theta_full 1.000
_diffrn_measured_fraction_theta_max 0.945
_diffrn_radiation_type MoK\a
_diffrn_radiation_wavelength 0.71073
_diffrn_reflns_av_R_equivalents 0.0276
_diffrn_reflns_av_unetI/netI 0.0204
_diffrn_reflns_Laue_measured_fraction_full 1.000
_diffrn_reflns_Laue_measured_fraction_max 0.945
_diffrn_reflns_limit_h_max 8
_diffrn_reflns_limit_h_min -8
_diffrn_reflns_limit_k_max 15
_diffrn_reflns_limit_k_min -16
_diffrn_reflns_limit_l_max 8
_diffrn_reflns_limit_l_min -7
_diffrn_reflns_number 5154
_diffrn_reflns_point_group_measured_fraction_full 1.000
_diffrn_reflns_point_group_measured_fraction_max 0.945
_diffrn_reflns_theta_full 25.242
_diffrn_reflns_theta_max 28.235
_diffrn_reflns_theta_min 3.336
_exptl_absorpt_coefficient_mu 13.822
_exptl_absorpt_correction_T_max 0.3066
_exptl_absorpt_correction_T_min 0.0656
_exptl_absorpt_correction_type multi-scan
_exptl_absorpt_process_details '(Blessing, 1995)'
_exptl_crystal_colour Red
_exptl_crystal_density_diffrn 2.747
_exptl_crystal_description Plates
_exptl_crystal_F_000 344
_exptl_crystal_size_max 0.70
_exptl_crystal_size_mid 0.20
_exptl_crystal_size_min 0.10
_refine_diff_density_max 1.455
_refine_diff_density_min -0.975
_refine_diff_density_rms 0.116
_refine_ls_extinction_method none
_refine_ls_goodness_of_fit_ref 1.129
_refine_ls_hydrogen_treatment constr
_refine_ls_matrix_type full
_refine_ls_number_parameters 58
_refine_ls_number_reflns 1115
_refine_ls_number_restraints 0
_refine_ls_restrained_S_all 1.129
_refine_ls_R_factor_all 0.0165
_refine_ls_R_factor_gt 0.0163
_refine_ls_shift/su_max 0.000
_refine_ls_shift/su_mean 0.000
_refine_ls_structure_factor_coef Fsqd
_refine_ls_weighting_details 'w=1/[\s^2^(Fo^2^)+(0.0123P)^2^+0.6872P] where P=(Fo^2^+2Fc^2^)/3'
_refine_ls_weighting_scheme calc
_refine_ls_wR_factor_gt 0.0395
_refine_ls_wR_factor_ref 0.0396
_reflns_Friedel_coverage 0.000
_reflns_number_gt 1102
_reflns_number_total 1115
_reflns_threshold_expression 'I > 2\s(I)'
_cod_data_source_file c3gc42104j.txt
_cod_data_source_block lat-CpRe(CO)2Cl2
_cod_database_code 7214124
_shelx_space_group_comment
;
The symmetry employed for this shelxl refinement is uniquely defined
by the following loop, which should always be used as a source of
symmetry information in preference to the above space-group names.
They are only intended as comments.
;
_shelxl_version_number 2013-4

loop_
_space_group_symop_operation_xyz
'x, y, z'
'-x, y+1/2, -z'
'-x, -y, -z'
'x, -y-1/2, z'

loop_
_atom_site_label
_atom_site_type_symbol
_atom_site_fract_x
_atom_site_fract_y
_atom_site_fract_z
_atom_site_U_iso_or_equiv
_atom_site_adp_type
_atom_site_occupancy
_atom_site_site_symmetry_order
_atom_site_calc_flag
_atom_site_refinement_flags_posn
_atom_site_refinement_flags_adp
_atom_site_refinement_flags_occupancy
Re1 Re 0.49666(3) 0.2500 0.52359(3) 0.02914(7) Uani 1 2 d S T P
Cl1 Cl 0.22769(16) 0.12060(8) 0.59596(19) 0.0479(2) Uani 1 1 d . . .
O1 O 0.8017(5) 0.0892(3) 0.8521(5) 0.0585(8) Uani 1 1 d . . .
C1 C 0.6880(6) 0.1492(3) 0.7294(6) 0.0403(8) Uani 1 1 d . . .
C2 C 0.5664(7) 0.1568(3) 0.2437(6) 0.0468(9) Uani 1 1 d . . .
H2 H 0.6123 0.0842 0.2667 0.056 Uiso 1 1 calc R U .
C3 C 0.7069(9) 0.2500 0.2967(9) 0.0458(13) Uani 1 2 d S T P
H3 H 0.8619 0.2500 0.3551 0.055 Uiso 1 2 calc R U P
C4 C 0.3448(7) 0.3067(4) 0.1500(6) 0.0493(9) Uani 1 1 d . . .
H4 H 0.2198 0.3512 0.0970 0.059 Uiso 1 1 calc R U .

loop_
_atom_site_aniso_label
_atom_site_aniso_U_11
_atom_site_aniso_U_22
_atom_site_aniso_U_33
_atom_site_aniso_U_23
_atom_site_aniso_U_13
_atom_site_aniso_U_12
Re1 0.02515(10) 0.03476(12) 0.02560(11) 0.000 0.00439(7) 0.000
Cl1 0.0386(5) 0.0419(5) 0.0652(6) 0.0063(4) 0.0184(4) -0.0036(4)
O1 0.0502(17) 0.066(2) 0.0531(18) 0.0184(15) 0.0051(14) 0.0155(15)
C1 0.0338(17) 0.050(2) 0.0357(18) 0.0035(16) 0.0081(14) 0.0026(16)
C2 0.062(2) 0.044(2) 0.0363(19) -0.0037(16) 0.0175(18) 0.0052(18)
C3 0.038(3) 0.069(4) 0.032(3) 0.000 0.013(2) 0.000
C4 0.050(2) 0.064(2) 0.0290(18) 0.0059(16) 0.0029(16) 0.0123(19)

loop_
_atom_type_symbol
_atom_type_description
_atom_type_scat_dispersion_real
_atom_type_scat_dispersion_imag
_atom_type_scat_source
C C 0.0033 0.0016 'International Tables Vol C Tables 4.2.6.8 and 6.1.1.4'
H H 0.0000 0.0000 'International Tables Vol C Tables 4.2.6.8 and 6.1.1.4'
Cl Cl 0.1484 0.1585 'International Tables Vol C Tables 4.2.6.8 and 6.1.1.4'
O O 0.0106 0.0060 'International Tables Vol C Tables 4.2.6.8 and 6.1.1.4'
Re Re -1.0185 7.2310 'International Tables Vol C Tables 4.2.6.8 and 6.1.1.4'

loop_
_geom_angle_atom_site_label_1
_geom_angle_atom_site_label_2
_geom_angle_atom_site_label_3
_geom_angle
_geom_angle_site_symmetry_1
_geom_angle_site_symmetry_3
C1 Re1 C1 79.5(2) . 4_565
C1 Re1 C3 93.55(16) . .
C1 Re1 C3 93.55(16) 4_565 .
C1 Re1 C2 128.72(16) . 4_565
C1 Re1 C2 88.55(16) 4_565 4_565
C3 Re1 C2 37.23(13) . 4_565
C1 Re1 C2 88.55(16) . .
C1 Re1 C2 128.72(16) 4_565 .
C3 Re1 C2 37.23(13) . .
C2 Re1 C2 61.2(2) 4_565 .
C1 Re1 C4 117.92(16) . 4_565
C1 Re1 C4 147.51(16) 4_565 4_565
C3 Re1 C4 60.09(17) . 4_565
C2 Re1 C4 59.02(15) 4_565 4_565
C2 Re1 C4 35.58(15) . 4_565
C1 Re1 C4 147.51(16) . .
C1 Re1 C4 117.92(16) 4_565 .
C3 Re1 C4 60.09(17) . .
C2 Re1 C4 35.58(15) 4_565 .
C2 Re1 C4 59.02(15) . .
C4 Re1 C4 34.1(2) 4_565 .
C1 Re1 Cl1 128.00(11) . 4_565
C1 Re1 Cl1 77.77(11) 4_565 4_565
C3 Re1 Cl1 133.82(7) . 4_565
C2 Re1 Cl1 96.75(11) 4_565 4_565
C2 Re1 Cl1 140.89(11) . 4_565
C4 Re1 Cl1 105.94(11) 4_565 4_565
C4 Re1 Cl1 83.97(11) . 4_565
C1 Re1 Cl1 77.77(11) . .
C1 Re1 Cl1 128.00(11) 4_565 .
C3 Re1 Cl1 133.82(7) . .
C2 Re1 Cl1 140.89(11) 4_565 .
C2 Re1 Cl1 96.75(11) . .
C4 Re1 Cl1 83.97(11) 4_565 .
C4 Re1 Cl1 105.94(11) . .
Cl1 Re1 Cl1 80.62(5) 4_565 .
O1 C1 Re1 179.9(4) . .
C4 C2 C3 108.0(4) 4_565 .
C4 C2 Re1 76.9(2) 4_565 .
C3 C2 Re1 69.9(3) . .
C4 C2 H2 126.0 4_565 .
C3 C2 H2 126.0 . .
Re1 C2 H2 119.0 . .
C2 C3 C2 107.0(5) . 4_565
C2 C3 Re1 72.9(3) . .
C2 C3 Re1 72.9(3) 4_565 .
C2 C3 H3 126.5 . .
C2 C3 H3 126.5 4_565 .
Re1 C3 H3 119.6 . .
C4 C4 C2 108.5(2) 4_565 4_565
C4 C4 Re1 72.94(11) 4_565 .
C2 C4 Re1 67.5(2) 4_565 .
C4 C4 H4 125.8 4_565 .
C2 C4 H4 125.8 4_565 .
Re1 C4 H4 125.3 . .

loop_
_geom_bond_atom_site_label_1
_geom_bond_atom_site_label_2
_geom_bond_distance
_geom_bond_site_symmetry_2
Re1 C1 1.926(4) .
Re1 C3 2.198(5) .
Re1 C2 2.238(4) 4_565
Re1 C4 2.359(4) 4_565
Re1 Cl1 2.4433(9) 4_565
O1 C1 1.147(5) .
C2 C4 1.409(6) 4_565
C2 C3 1.417(5) .
C2 H2 0.9300 .
C3 C2 1.417(5) 4_565
C3 H3 0.9300 .
C4 C4 1.384(9) 4_565
C4 C2 1.409(6) 4_565
C4 H4 0.9300 .

loop_
_geom_torsion_atom_site_label_1
_geom_torsion_atom_site_label_2
_geom_torsion_atom_site_label_3
_geom_torsion_atom_site_label_4
_geom_torsion
_geom_torsion_site_symmetry_1
_geom_torsion_site_symmetry_4
C4 C2 C3 C2 2.7(6) 4_565 4_565
Re1 C2 C3 C2 -65.4(3) . 4_565
C4 C2 C3 Re1 68.1(3) 4_565 .
